data_4514776
loop_
_publ_author_name
'Zhang, Yu'
'Zhang, Fengcai'
'Chen, Long'
'Xu, Jian'
'Liu, Xiaohua'
'Feng, Xiaoming'

_publ_section_title
;
 Asymmetric Synthesis of P-Stereogenic Compounds via
 Thulium(III)-Catalyzed Desymmetrization of Dialkynylphosphine Oxides
;
_journal_issue 6
_journal_name_full 'ACS Catalysis'
_journal_page_first 4834
_journal_paper_doi 10.1021/acscatal.9b00860
_journal_volume 9
_journal_year 2019
_chemical_absolute_configuration ad
_chemical_formula_sum 'C27 H25 O3 P S'
_chemical_formula_weight 460.50
_space_group_crystal_system orthorhombic
_space_group_IT_number 18
_space_group_name_Hall 'P 2 2ab'
_space_group_name_H-M_alt 'P 21 21 2'
_symmetry_space_group_name_Hall 'P 2 2ab'
_symmetry_space_group_name_H-M 'P 21 21 2'
_atom_sites_solution_hydrogens geom
_audit_creation_method SHELXL-2016/6
_cell_angle_alpha 90
_cell_angle_beta 90
_cell_angle_gamma 90
_cell_formula_units_Z 8
_cell_length_a 13.6131(4)
_cell_length_b 35.7850(11)
_cell_length_c 9.9738(3)
_cell_measurement_reflns_used 9746
_cell_measurement_temperature 170(2)
_cell_measurement_theta_max 71.82
_cell_measurement_theta_min 2.47
_cell_volume 4858.7(3)
_computing_structure_refinement 'SHELXL-2016/6 (Sheldrick, 2016)'
_computing_structure_solution 'SHELXT 2014/5 (Sheldrick, 2014)'
_diffrn_ambient_temperature 170(2)
_diffrn_measured_fraction_theta_full 0.996
_diffrn_measured_fraction_theta_max 0.978
_diffrn_measurement_device_type 'BRUKER D8 VENTURE PHOTON II'
_diffrn_radiation_type CuK\a
_diffrn_radiation_wavelength 1.54178
_diffrn_reflns_av_R_equivalents 0.0539
_diffrn_reflns_av_unetI/netI 0.0371
_diffrn_reflns_Laue_measured_fraction_full 0.996
_diffrn_reflns_Laue_measured_fraction_max 0.978
_diffrn_reflns_limit_h_max 15
_diffrn_reflns_limit_h_min -16
_diffrn_reflns_limit_k_max 42
_diffrn_reflns_limit_k_min -43
_diffrn_reflns_limit_l_max 11
_diffrn_reflns_limit_l_min -12
_diffrn_reflns_number 49356
_diffrn_reflns_point_group_measured_fraction_full 0.993
_diffrn_reflns_point_group_measured_fraction_max 0.962
_diffrn_reflns_theta_full 67.679
_diffrn_reflns_theta_max 72.376
_diffrn_reflns_theta_min 3.474
_exptl_absorpt_coefficient_mu 2.010
_exptl_crystal_colour colourless
_exptl_crystal_density_diffrn 1.259
_exptl_crystal_description BAR
_exptl_crystal_F_000 1936
_exptl_crystal_size_max 0.260
_exptl_crystal_size_mid 0.030
_exptl_crystal_size_min 0.030
_refine_diff_density_max 0.227
_refine_diff_density_min -0.254
_refine_diff_density_rms 0.037
_refine_ls_abs_structure_details
;
 Flack x determined using 3065 quotients [(I+)-(I-)]/[(I+)+(I-)]
 (Parsons, Flack and Wagner, Acta Cryst. B69 (2013) 249-259).
;
_refine_ls_abs_structure_Flack 0.016(7)
_refine_ls_extinction_method none
_refine_ls_goodness_of_fit_ref 1.039
_refine_ls_hydrogen_treatment constr
_refine_ls_matrix_type full
_refine_ls_number_parameters 583
_refine_ls_number_reflns 9250
_refine_ls_number_restraints 0
_refine_ls_restrained_S_all 1.039
_refine_ls_R_factor_all 0.0477
_refine_ls_R_factor_gt 0.0377
_refine_ls_shift/su_max 0.001
_refine_ls_shift/su_mean 0.000
_refine_ls_structure_factor_coef Fsqd
_refine_ls_weighting_details 'w=1/[\s^2^(Fo^2^)+(0.0488P)^2^+0.8006P] where P=(Fo^2^+2Fc^2^)/3'
_refine_ls_weighting_scheme calc
_refine_ls_wR_factor_gt 0.0924
_refine_ls_wR_factor_ref 0.0993
_reflns_Friedel_coverage 0.759
_reflns_Friedel_fraction_full 0.989
_reflns_Friedel_fraction_max 0.942
_reflns_number_gt 7954
_reflns_number_total 9250
_reflns_threshold_expression 'I > 2\s(I)'
_cod_data_source_file cs9b00860_si_002.cif
_cod_data_source_block cu_20180607_ZY_04_0ma_a
_cod_database_code 4514776
_shelx_shelxl_version_number 2016/6
_shelx_space_group_comment
;
The symmetry employed for this shelxl refinement is uniquely defined
by the following loop, which should always be used as a source of
symmetry information in preference to the above space-group names.
They are only intended as comments.
;
_shelx_estimated_absorpt_t_min 0.623
_shelx_estimated_absorpt_t_max 0.942

loop_
_space_group_symop_operation_xyz
'x, y, z'
'-x, -y, z'
'-x+1/2, y+1/2, -z'
'x+1/2, -y+1/2, -z'

loop_
_atom_site_label
_atom_site_type_symbol
_atom_site_fract_x
_atom_site_fract_y
_atom_site_fract_z
_atom_site_U_iso_or_equiv
_atom_site_adp_type
_atom_site_occupancy
_atom_site_site_symmetry_order
_atom_site_calc_flag
_atom_site_refinement_flags_posn
_atom_site_refinement_flags_adp
P001 P 0.51392(6) 0.37714(2) -0.22317(8) 0.03631(18) Uani 1 1 d . .
O1 O 0.5141(3) 0.20086(9) -0.0832(4) 0.0857(10) Uani 1 1 d . .
S002 S 0.40874(6) 0.30041(2) -0.15082(8) 0.0436(2) Uani 1 1 d . .
O2 O 0.8173(4) 0.56051(9) 0.4299(4) 0.1002(12) Uani 1 1 d . .
P003 P 0.73923(6) 0.38137(2) 0.28099(8) 0.0403(2) Uani 1 1 d . .
S004 S 0.85421(7) 0.45611(2) 0.35278(9) 0.0479(2) Uani 1 1 d . .
O005 O 0.45769(17) 0.37443(7) -0.3498(2) 0.0448(5) Uani 1 1 d . .
O006 O 0.79900(18) 0.38428(7) 0.1574(2) 0.0492(6) Uani 1 1 d . .
C008 C 0.9628(2) 0.44751(9) 0.6386(4) 0.0431(8) Uani 1 1 d . .
H008 H 0.999242 0.457683 0.566044 0.052 Uiso 1 1 calc R U
C009 C 0.3749(2) 0.32968(9) 0.1066(3) 0.0369(7) Uani 1 1 d . .
C00A C 0.4140(2) 0.33663(9) -0.0310(3) 0.0368(7) Uani 1 1 d . .
C00B C 0.8767(2) 0.42743(9) 0.6132(3) 0.0388(7) Uani 1 1 d . .
C00C C 0.6463(2) 0.48875(9) -0.1839(3) 0.0413(8) Uani 1 1 d . .
C00D C 0.6181(2) 0.34628(8) -0.2156(3) 0.0384(7) Uani 1 1 d . .
C00E C 0.6327(2) 0.41141(8) 0.2805(3) 0.0401(7) Uani 1 1 d . .
C00F C 0.6051(3) 0.42856(9) 0.1611(3) 0.0438(8) Uani 1 1 d . .
H00F H 0.644847 0.425802 0.083437 0.053 Uiso 1 1 calc R U
C00G C 0.6033(2) 0.45228(9) -0.1910(3) 0.0393(7) Uani 1 1 d . .
C00H C 0.6134(2) 0.26869(9) 0.3112(3) 0.0414(8) Uani 1 1 d . .
C00I C 0.8259(2) 0.41281(9) 0.7214(3) 0.0399(7) Uani 1 1 d . .
H00I H 0.767549 0.398887 0.706142 0.048 Uiso 1 1 calc R U
C00J C 0.2624(2) 0.29990(10) 0.2598(3) 0.0460(8) Uani 1 1 d . .
H00J H 0.206994 0.284281 0.274140 0.055 Uiso 1 1 calc R U
C00K C 0.8402(2) 0.42073(10) 0.4756(3) 0.0414(7) Uani 1 1 d . .
C00L C 0.4206(2) 0.34615(9) 0.2157(3) 0.0417(7) Uani 1 1 d . .
H00L H 0.474632 0.362501 0.201506 0.050 Uiso 1 1 calc R U
C00M C 0.2948(2) 0.30651(9) 0.1294(4) 0.0430(8) Uani 1 1 d . .
H00M H 0.261970 0.295136 0.055924 0.052 Uiso 1 1 calc R U
C00O C 0.3095(3) 0.31562(10) 0.3683(3) 0.0464(8) Uani 1 1 d . .
C00P C 0.9953(3) 0.45265(9) 0.7685(4) 0.0472(8) Uani 1 1 d . .
H00P H 1.053959 0.466379 0.783783 0.057 Uiso 1 1 calc R U
C00Q C 0.6883(3) 0.33664(9) 0.3010(3) 0.0429(8) Uani 1 1 d . .
C00R C 0.4491(2) 0.37003(9) -0.0701(3) 0.0375(7) Uani 1 1 d . .
H00R H 0.438810 0.390930 -0.013034 0.045 Uiso 1 1 calc R U
C00S C 0.6737(3) 0.34243(10) -0.0991(3) 0.0452(8) Uani 1 1 d . .
H00S H 0.656256 0.356148 -0.021081 0.054 Uiso 1 1 calc R U
O00T O 0.4222(3) 0.22458(10) -0.2449(4) 0.1059(14) Uani 1 1 d . .
C00U C 0.6446(3) 0.32617(9) -0.3297(3) 0.0457(8) Uani 1 1 d . .
H00U H 0.607472 0.328614 -0.409811 0.055 Uiso 1 1 calc R U
C00V C 0.5657(2) 0.42164(9) -0.1998(3) 0.0399(7) Uani 1 1 d . .
C00W C 0.8587(3) 0.41813(9) 0.8519(4) 0.0448(8) Uani 1 1 d . .
H00W H 0.822426 0.407919 0.924500 0.054 Uiso 1 1 calc R U
C00X C 0.9441(3) 0.43820(10) 0.8775(4) 0.0460(8) Uani 1 1 d . .
C00Y C 0.8214(3) 0.53004(11) 0.3574(4) 0.0566(9) Uani 1 1 d . .
C00Z C 0.5739(3) 0.41575(11) 0.3942(4) 0.0518(9) Uani 1 1 d . .
H00Z H 0.592229 0.404182 0.476161 0.062 Uiso 1 1 calc R U
C010 C 0.6532(2) 0.30577(9) 0.3057(3) 0.0422(7) Uani 1 1 d . .
C011 C 0.7302(3) 0.56011(10) -0.1743(5) 0.0575(11) Uani 1 1 d . .
C012 C 0.5201(3) 0.44960(10) 0.1551(4) 0.0526(9) Uani 1 1 d . .
H012 H 0.501560 0.461296 0.073422 0.063 Uiso 1 1 calc R U
C013 C 0.7999(3) 0.38828(10) 0.4374(3) 0.0436(8) Uani 1 1 d . .
H013 H 0.804010 0.367690 0.497220 0.052 Uiso 1 1 calc R U
C014 C 0.6466(3) 0.24161(9) 0.2223(4) 0.0476(8) Uani 1 1 d . .
H014 H 0.694885 0.247803 0.157273 0.057 Uiso 1 1 calc R U
C015 C 0.5429(3) 0.25907(11) 0.4056(4) 0.0536(9) Uani 1 1 d . .
H015 H 0.519121 0.277372 0.466490 0.064 Uiso 1 1 calc R U
O016 O 0.8349(4) 0.53008(10) 0.2411(4) 0.1137(15) Uani 1 1 d . .
C017 C 0.3887(3) 0.33910(10) 0.3451(4) 0.0470(8) Uani 1 1 d . .
H017 H 0.421483 0.350459 0.418676 0.056 Uiso 1 1 calc R U
C018 C 0.6097(3) 0.20589(10) 0.2280(4) 0.0527(9) Uani 1 1 d . .
H018 H 0.632489 0.187665 0.166092 0.063 Uiso 1 1 calc R U
C019 C 0.4621(3) 0.45362(11) 0.2675(4) 0.0599(10) Uani 1 1 d . .
H019 H 0.403390 0.467931 0.262865 0.072 Uiso 1 1 calc R U
C01A C 0.5400(3) 0.19607(10) 0.3224(4) 0.0538(10) Uani 1 1 d . .
C01B C 0.4893(3) 0.43679(11) 0.3876(4) 0.0597(10) Uani 1 1 d . .
H01B H 0.449512 0.439810 0.465069 0.072 Uiso 1 1 calc R U
C01C C 0.7255(3) 0.30259(11) -0.3259(4) 0.0577(10) Uani 1 1 d . .
H01C H 0.743694 0.288991 -0.403797 0.069 Uiso 1 1 calc R U
C01D C 0.4722(3) 0.26359(10) -0.0613(4) 0.0565(10) Uani 1 1 d . .
H01A H 0.541864 0.270628 -0.047566 0.068 Uiso 1 1 calc R U
H01D H 0.441630 0.259844 0.027771 0.068 Uiso 1 1 calc R U
C01E C 0.4663(3) 0.22808(11) -0.1414(5) 0.0587(10) Uani 1 1 d . .
C01F C 0.6998(3) 0.50004(12) -0.0724(4) 0.0602(10) Uani 1 1 d . .
H01F H 0.708837 0.483399 0.000803 0.072 Uiso 1 1 calc R U
C01G C 0.2776(3) 0.30687(13) 0.5103(4) 0.0664(12) Uani 1 1 d . .
H01E H 0.206868 0.301722 0.511582 0.100 Uiso 1 1 calc R U
H01G H 0.291797 0.328303 0.568262 0.100 Uiso 1 1 calc R U
H01H H 0.313372 0.284916 0.542863 0.100 Uiso 1 1 calc R U
C01H C 0.6358(3) 0.51378(10) -0.2888(4) 0.0536(9) Uani 1 1 d . .
H01I H 0.599256 0.506674 -0.365862 0.064 Uiso 1 1 calc R U
C01I C 0.7797(3) 0.29872(11) -0.2097(4) 0.0579(10) Uani 1 1 d . .
H01J H 0.834424 0.282279 -0.207667 0.069 Uiso 1 1 calc R U
C01J C 0.8070(4) 0.49600(11) 0.4433(4) 0.0598(10) Uani 1 1 d . .
H01K H 0.736316 0.492460 0.462921 0.072 Uiso 1 1 calc R U
H01L H 0.842464 0.498961 0.529244 0.072 Uiso 1 1 calc R U
C01K C 0.5072(3) 0.22301(11) 0.4113(4) 0.0586(10) Uani 1 1 d . .
H01M H 0.459502 0.216614 0.476919 0.070 Uiso 1 1 calc R U
C01L C 0.7543(3) 0.31875(11) -0.0961(4) 0.0542(9) Uani 1 1 d . .
H01N H 0.791992 0.316289 -0.016364 0.065 Uiso 1 1 calc R U
C01M C 0.6774(3) 0.54870(11) -0.2833(5) 0.0624(10) Uani 1 1 d . .
H01O H 0.669342 0.565269 -0.356903 0.075 Uiso 1 1 calc R U
C01N C 0.9774(3) 0.44474(13) 1.0196(4) 0.0685(12) Uani 1 1 d . .
H01P H 1.049054 0.447408 1.021594 0.103 Uiso 1 1 calc R U
H01Q H 0.957956 0.423474 1.075546 0.103 Uiso 1 1 calc R U
H01R H 0.946923 0.467599 1.054242 0.103 Uiso 1 1 calc R U
C01O C 0.7402(3) 0.53595(12) -0.0680(5) 0.0666(11) Uani 1 1 d . .
H01S H 0.775107 0.543759 0.009518 0.080 Uiso 1 1 calc R U
C01P C 0.7774(3) 0.59855(11) -0.1702(6) 0.0807(16) Uani 1 1 d . .
H01T H 0.842658 0.597379 -0.211537 0.121 Uiso 1 1 calc R U
H01U H 0.783761 0.606726 -0.076784 0.121 Uiso 1 1 calc R U
H01V H 0.736356 0.616346 -0.219499 0.121 Uiso 1 1 calc R U
C01Q C 0.5027(3) 0.15616(11) 0.3316(6) 0.0789(14) Uani 1 1 d . .
H01W H 0.477175 0.148337 0.244132 0.118 Uiso 1 1 calc R U
H01X H 0.450163 0.154760 0.398583 0.118 Uiso 1 1 calc R U
H01Y H 0.556728 0.139628 0.358058 0.118 Uiso 1 1 calc R U
C01R C 0.5130(4) 0.16432(13) -0.1478(7) 0.1007(19) Uani 1 1 d . .
H01Z H 0.531525 0.167040 -0.242241 0.151 Uiso 1 1 calc R U
H010 H 0.446925 0.153594 -0.141816 0.151 Uiso 1 1 calc R U
H011 H 0.559909 0.147761 -0.102741 0.151 Uiso 1 1 calc R U
C01S C 0.8262(7) 0.59573(14) 0.3563(8) 0.149(3) Uani 1 1 d . .
H016 H 0.894198 0.598921 0.326037 0.224 Uiso 1 1 calc R U
H020 H 0.808125 0.616552 0.415153 0.224 Uiso 1 1 calc R U
H021 H 0.782336 0.595298 0.278438 0.224 Uiso 1 1 calc R U

loop_
_atom_site_aniso_label
_atom_site_aniso_U_11
_atom_site_aniso_U_22
_atom_site_aniso_U_33
_atom_site_aniso_U_23
_atom_site_aniso_U_13
_atom_site_aniso_U_12
P001 0.0422(4) 0.0353(4) 0.0314(4) 0.0020(3) 0.0016(3) -0.0051(3)
O1 0.093(2) 0.0463(17) 0.117(3) -0.0190(17) -0.023(2) 0.0117(17)
S002 0.0537(5) 0.0414(4) 0.0356(4) -0.0012(3) -0.0006(4) -0.0104(4)
O2 0.163(4) 0.0460(18) 0.092(2) 0.0049(17) -0.010(3) 0.003(2)
P003 0.0472(5) 0.0371(4) 0.0366(4) 0.0002(3) 0.0015(4) -0.0080(4)
S004 0.0601(5) 0.0406(4) 0.0431(4) 0.0039(4) 0.0028(4) -0.0113(4)
O005 0.0523(13) 0.0484(13) 0.0336(11) 0.0016(10) -0.0043(10) -0.0062(11)
O006 0.0523(13) 0.0524(15) 0.0429(12) -0.0005(11) 0.0085(11) -0.0079(11)
C008 0.0388(17) 0.0391(18) 0.0513(19) 0.0056(15) 0.0006(15) -0.0072(14)
C009 0.0356(17) 0.0367(17) 0.0384(16) 0.0020(13) 0.0018(13) 0.0005(13)
C00A 0.0336(17) 0.0404(18) 0.0365(16) 0.0008(13) -0.0004(13) -0.0038(14)
C00B 0.0399(17) 0.0312(16) 0.0453(18) 0.0000(13) -0.0019(14) -0.0014(13)
C00C 0.0386(17) 0.0355(17) 0.0498(19) 0.0025(13) 0.0081(14) -0.0032(13)
C00D 0.0437(18) 0.0329(16) 0.0385(16) 0.0006(14) 0.0042(14) -0.0075(13)
C00E 0.0522(19) 0.0321(16) 0.0361(15) 0.0000(14) 0.0011(15) -0.0098(14)
C00F 0.057(2) 0.0336(16) 0.0408(17) 0.0000(14) 0.0037(15) -0.0037(15)
C00G 0.0407(17) 0.0367(17) 0.0404(17) 0.0067(13) 0.0065(13) 0.0000(14)
C00H 0.0435(18) 0.0354(17) 0.0453(18) -0.0005(13) -0.0099(14) -0.0021(14)
C00I 0.0373(17) 0.0379(17) 0.0446(17) -0.0061(15) 0.0042(14) -0.0063(13)
C00J 0.0410(18) 0.0450(19) 0.052(2) 0.0024(15) 0.0072(15) -0.0116(15)
C00K 0.0406(18) 0.0402(18) 0.0435(18) 0.0011(14) 0.0013(14) -0.0035(15)
C00L 0.0407(18) 0.0430(18) 0.0413(17) 0.0026(15) 0.0020(15) -0.0091(14)
C00M 0.0406(17) 0.0443(19) 0.0440(18) -0.0005(15) 0.0034(14) -0.0104(15)
C00O 0.052(2) 0.0470(19) 0.0400(18) 0.0035(15) 0.0095(15) -0.0038(16)
C00P 0.0433(18) 0.0393(18) 0.059(2) 0.0012(16) -0.0057(17) -0.0079(15)
C00Q 0.0486(19) 0.0399(19) 0.0403(17) -0.0034(14) -0.0008(14) -0.0024(15)
C00R 0.0367(16) 0.0385(18) 0.0372(16) 0.0001(13) 0.0008(13) -0.0026(14)
C00S 0.052(2) 0.0424(19) 0.0408(17) -0.0021(14) -0.0004(15) -0.0024(16)
O00T 0.158(4) 0.069(2) 0.091(3) -0.0293(19) -0.033(3) 0.008(2)
C00U 0.058(2) 0.0388(18) 0.0404(17) -0.0018(14) 0.0055(16) -0.0040(16)
C00V 0.0429(18) 0.0396(18) 0.0372(16) 0.0050(14) 0.0048(14) 0.0016(14)
C00W 0.0482(19) 0.0424(19) 0.0439(17) -0.0033(15) 0.0046(16) -0.0045(15)
C00X 0.0496(19) 0.0401(18) 0.0484(19) -0.0042(15) -0.0037(16) -0.0041(16)
C00Y 0.068(2) 0.043(2) 0.059(2) 0.0056(19) -0.013(2) 0.0006(18)
C00Z 0.065(2) 0.050(2) 0.0403(18) 0.0021(16) 0.0083(17) -0.0052(18)
C010 0.0468(18) 0.0376(18) 0.0423(18) -0.0024(14) -0.0041(14) 0.0005(15)
C011 0.0419(19) 0.0361(18) 0.094(3) 0.001(2) 0.013(2) -0.0011(15)
C012 0.069(2) 0.0372(18) 0.0514(19) 0.0057(16) 0.0034(18) 0.0024(17)
C013 0.050(2) 0.0385(19) 0.0424(18) 0.0042(14) -0.0007(15) -0.0083(15)
C014 0.059(2) 0.0405(18) 0.0437(17) -0.0023(15) -0.0019(17) 0.0017(16)
C015 0.049(2) 0.046(2) 0.066(2) -0.0122(18) 0.0071(18) -0.0075(17)
O016 0.199(5) 0.071(2) 0.072(2) 0.0276(18) 0.013(3) -0.005(3)
C017 0.050(2) 0.054(2) 0.0371(16) -0.0007(16) -0.0012(15) -0.0126(16)
C018 0.061(2) 0.0352(18) 0.062(2) -0.0088(17) -0.0070(19) 0.0021(16)
C019 0.060(2) 0.042(2) 0.077(3) 0.002(2) 0.013(2) 0.0057(18)
C01A 0.044(2) 0.0368(19) 0.080(3) -0.0042(18) -0.0108(18) -0.0025(16)
C01B 0.068(3) 0.053(2) 0.059(2) -0.0009(18) 0.022(2) 0.001(2)
C01C 0.072(3) 0.043(2) 0.058(2) -0.0067(17) 0.0098(19) 0.0039(18)
C01D 0.076(3) 0.044(2) 0.049(2) -0.0042(16) -0.0031(19) 0.0060(19)
C01E 0.065(3) 0.047(2) 0.064(2) -0.0075(19) 0.006(2) -0.0052(19)
C01F 0.069(3) 0.053(2) 0.058(2) 0.008(2) -0.0021(19) -0.021(2)
C01G 0.078(3) 0.077(3) 0.044(2) 0.004(2) 0.0154(19) -0.025(2)
C01H 0.049(2) 0.044(2) 0.068(2) 0.0148(18) -0.0013(19) -0.0033(16)
C01I 0.059(2) 0.044(2) 0.071(3) 0.003(2) 0.007(2) 0.0054(17)
C01J 0.079(3) 0.046(2) 0.054(2) 0.0064(18) -0.002(2) 0.001(2)
C01K 0.049(2) 0.047(2) 0.080(3) -0.0021(19) 0.004(2) -0.0112(18)
C01L 0.053(2) 0.048(2) 0.061(2) 0.0033(17) -0.0075(18) 0.0004(18)
C01M 0.050(2) 0.046(2) 0.091(3) 0.020(2) -0.005(2) -0.0020(17)
C01N 0.076(3) 0.076(3) 0.054(2) -0.007(2) -0.006(2) -0.025(2)
C01O 0.066(3) 0.063(3) 0.071(3) -0.010(2) 0.002(2) -0.023(2)
C01P 0.050(2) 0.043(2) 0.150(5) -0.001(3) 0.010(3) -0.0106(18)
C01Q 0.066(3) 0.041(2) 0.130(4) -0.008(2) 0.002(3) -0.0130(19)
C01R 0.089(4) 0.047(3) 0.166(6) -0.035(3) -0.007(4) 0.003(2)
C01S 0.254(10) 0.039(3) 0.154(6) 0.029(4) -0.006(7) -0.006(4)

loop_
_atom_type_symbol
_atom_type_description
_atom_type_scat_dispersion_real
_atom_type_scat_dispersion_imag
_atom_type_scat_source
C C 0.0181 0.0091 'International Tables Vol C Tables 4.2.6.8 and 6.1.1.4'
H H 0.0000 0.0000 'International Tables Vol C Tables 4.2.6.8 and 6.1.1.4'
O O 0.0492 0.0322 'International Tables Vol C Tables 4.2.6.8 and 6.1.1.4'
P P 0.2955 0.4335 'International Tables Vol C Tables 4.2.6.8 and 6.1.1.4'
S S 0.3331 0.5567 'International Tables Vol C Tables 4.2.6.8 and 6.1.1.4'

loop_
_geom_angle_atom_site_label_1
_geom_angle_atom_site_label_2
_geom_angle_atom_site_label_3
_geom_angle
O005 P001 C00V 112.34(15)
O005 P001 C00R 117.76(13)
C00V P001 C00R 102.38(15)
O005 P001 C00D 113.80(15)
C00V P001 C00D 103.57(15)
C00R P001 C00D 105.45(15)
C01E O1 C01R 117.8(4)
C00A S002 C01D 100.41(16)
C00Y O2 C01S 115.9(5)
O006 P003 C00Q 112.07(15)
O006 P003 C013 117.64(15)
C00Q P003 C013 102.14(16)
O006 P003 C00E 113.40(15)
C00Q P003 C00E 103.06(15)
C013 P003 C00E 107.00(16)
C00K S004 C01J 100.42(17)
C00P C008 C00B 120.4(3)
C00P C008 H008 119.8
C00B C008 H008 119.8
C00L C009 C00M 118.6(3)
C00L C009 C00A 119.4(3)
C00M C009 C00A 122.0(3)
C00R C00A C009 122.7(3)
C00R C00A S002 118.1(2)
C009 C00A S002 119.1(2)
C00I C00B C008 118.1(3)
C00I C00B C00K 119.6(3)
C008 C00B C00K 122.2(3)
C01H C00C C01F 118.1(3)
C01H C00C C00G 120.7(3)
C01F C00C C00G 121.2(3)
C00S C00D C00U 119.3(3)
C00S C00D P001 121.6(3)
C00U C00D P001 119.1(3)
C00F C00E C00Z 119.4(3)
C00F C00E P003 118.8(3)
C00Z C00E P003 121.6(3)
C012 C00F C00E 120.2(3)
C012 C00F H00F 119.9
C00E C00F H00F 119.9
C00V C00G C00C 178.4(3)
C015 C00H C014 119.0(3)
C015 C00H C010 121.1(3)
C014 C00H C010 119.9(3)
C00B C00I C00W 121.2(3)
C00B C00I H00I 119.4
C00W C00I H00I 119.4
C00O C00J C00M 121.1(3)
C00O C00J H00J 119.4
C00M C00J H00J 119.4
C013 C00K C00B 122.9(3)
C013 C00K S004 117.8(3)
C00B C00K S004 119.3(2)
C009 C00L C017 120.9(3)
C009 C00L H00L 119.5
C017 C00L H00L 119.5
C009 C00M C00J 120.2(3)
C009 C00M H00M 119.9
C00J C00M H00M 119.9
C00J C00O C017 118.5(3)
C00J C00O C01G 121.1(3)
C017 C00O C01G 120.3(3)
C008 C00P C00X 121.5(3)
C008 C00P H00P 119.2
C00X C00P H00P 119.2
C010 C00Q P003 175.7(3)
C00A C00R P001 123.4(3)
C00A C00R H00R 118.3
P001 C00R H00R 118.3
C01L C00S C00D 120.5(3)
C01L C00S H00S 119.7
C00D C00S H00S 119.7
C01C C00U C00D 119.8(3)
C01C C00U H00U 120.1
C00D C00U H00U 120.1
C00G C00V P001 176.3(3)
C00I C00W C00X 120.8(3)
C00I C00W H00W 119.6
C00X C00W H00W 119.6
C00W C00X C00P 117.9(3)
C00W C00X C01N 120.3(3)
C00P C00X C01N 121.8(3)
O016 C00Y O2 123.5(4)
O016 C00Y C01J 125.8(4)
O2 C00Y C01J 110.8(4)
C01B C00Z C00E 120.1(4)
C01B C00Z H00Z 120.0
C00E C00Z H00Z 120.0
C00Q C010 C00H 178.8(4)
C01M C011 C01O 118.6(4)
C01M C011 C01P 121.0(4)
C01O C011 C01P 120.5(4)
C019 C012 C00F 120.1(4)
C019 C012 H012 120.0
C00F C012 H012 120.0
C00K C013 P003 124.0(3)
C00K C013 H013 118.0
P003 C013 H013 118.0
C018 C014 C00H 120.3(3)
C018 C014 H014 119.9
C00H C014 H014 119.9
C01K C015 C00H 120.2(4)
C01K C015 H015 119.9
C00H C015 H015 119.9
C00L C017 C00O 120.7(3)
C00L C017 H017 119.7
C00O C017 H017 119.7
C014 C018 C01A 121.0(3)
C014 C018 H018 119.5
C01A C018 H018 119.5
C012 C019 C01B 120.2(4)
C012 C019 H019 119.9
C01B C019 H019 119.9
C018 C01A C01K 118.8(3)
C018 C01A C01Q 120.6(4)
C01K C01A C01Q 120.6(4)
C00Z C01B C019 120.0(4)
C00Z C01B H01B 120.0
C019 C01B H01B 120.0
C01I C01C C00U 120.5(4)
C01I C01C H01C 119.7
C00U C01C H01C 119.7
C01E C01D S002 109.1(3)
C01E C01D H01A 109.9
S002 C01D H01A 109.9
C01E C01D H01D 109.9
S002 C01D H01D 109.9
H01A C01D H01D 108.3
O00T C01E O1 123.6(4)
O00T C01E C01D 124.9(4)
O1 C01E C01D 111.5(4)
C00C C01F C01O 119.9(4)
C00C C01F H01F 120.1
C01O C01F H01F 120.1
C00O C01G H01E 109.5
C00O C01G H01G 109.5
H01E C01G H01G 109.5
C00O C01G H01H 109.5
H01E C01G H01H 109.5
H01G C01G H01H 109.5
C01M C01H C00C 121.1(4)
C01M C01H H01I 119.5
C00C C01H H01I 119.5
C01C C01I C01L 120.1(3)
C01C C01I H01J 119.9
C01L C01I H01J 119.9
C00Y C01J S004 108.0(3)
C00Y C01J H01K 110.1
S004 C01J H01K 110.1
C00Y C01J H01L 110.1
S004 C01J H01L 110.1
H01K C01J H01L 108.4
C015 C01K C01A 120.8(4)
C015 C01K H01M 119.6
C01A C01K H01M 119.6
C01I C01L C00S 119.7(4)
C01I C01L H01N 120.1
C00S C01L H01N 120.1
C011 C01M C01H 121.4(4)
C011 C01M H01O 119.3
C01H C01M H01O 119.3
C00X C01N H01P 109.5
C00X C01N H01Q 109.5
H01P C01N H01Q 109.5
C00X C01N H01R 109.5
H01P C01N H01R 109.5
H01Q C01N H01R 109.5
C011 C01O C01F 121.0(4)
C011 C01O H01S 119.5
C01F C01O H01S 119.5
C011 C01P H01T 109.5
C011 C01P H01U 109.5
H01T C01P H01U 109.5
C011 C01P H01V 109.5
H01T C01P H01V 109.5
H01U C01P H01V 109.5
C01A C01Q H01W 109.5
C01A C01Q H01X 109.5
H01W C01Q H01X 109.5
C01A C01Q H01Y 109.5
H01W C01Q H01Y 109.5
H01X C01Q H01Y 109.5
O1 C01R H01Z 109.5
O1 C01R H010 109.5
H01Z C01R H010 109.5
O1 C01R H011 109.5
H01Z C01R H011 109.5
H010 C01R H011 109.5
O2 C01S H016 109.5
O2 C01S H020 109.5
H016 C01S H020 109.5
O2 C01S H021 109.5
H016 C01S H021 109.5
H020 C01S H021 109.5

loop_
_geom_bond_atom_site_label_1
_geom_bond_atom_site_label_2
_geom_bond_distance
P001 O005 1.480(2)
P001 C00V 1.757(3)
P001 C00R 1.782(3)
P001 C00D 1.800(3)
O1 C01E 1.307(5)
O1 C01R 1.458(5)
S002 C00A 1.765(3)
S002 C01D 1.811(4)
O2 C00Y 1.310(5)
O2 C01S 1.464(6)
P003 O006 1.481(2)
P003 C00Q 1.756(3)
P003 C013 1.782(3)
P003 C00E 1.805(4)
S004 C00K 1.772(3)
S004 C01J 1.807(4)
C008 C00P 1.381(5)
C008 C00B 1.398(5)
C008 H008 0.9500
C009 C00L 1.385(4)
C009 C00M 1.389(4)
C009 C00A 1.493(4)
C00A C00R 1.345(4)
C00B C00I 1.384(5)
C00B C00K 1.479(5)
C00C C01H 1.384(5)
C00C C01F 1.390(5)
C00C C00G 1.432(4)
C00D C00S 1.393(5)
C00D C00U 1.394(5)
C00E C00F 1.391(5)
C00E C00Z 1.397(5)
C00F C012 1.382(5)
C00F H00F 0.9500
C00G C00V 1.213(5)
C00H C015 1.388(5)
C00H C014 1.389(5)
C00H C010 1.434(5)
C00I C00W 1.389(5)
C00I H00I 0.9500
C00J C00O 1.378(5)
C00J C00M 1.393(5)
C00J H00J 0.9500
C00K C013 1.339(5)
C00L C017 1.385(5)
C00L H00L 0.9500
C00M H00M 0.9500
C00O C017 1.387(5)
C00O C01G 1.514(5)
C00P C00X 1.391(5)
C00P H00P 0.9500
C00Q C010 1.205(5)
C00R H00R 0.9500
C00S C01L 1.387(5)
C00S H00S 0.9500
O00T C01E 1.201(5)
C00U C01C 1.387(5)
C00U H00U 0.9500
C00W C00X 1.390(5)
C00W H00W 0.9500
C00X C01N 1.507(5)
C00Y O016 1.175(5)
C00Y C01J 1.502(5)
C00Z C01B 1.377(6)
C00Z H00Z 0.9500
C011 C01M 1.366(6)
C011 C01O 1.374(6)
C011 C01P 1.519(5)
C012 C019 1.378(5)
C012 H012 0.9500
C013 H013 0.9500
C014 C018 1.374(5)
C014 H014 0.9500
C015 C01K 1.380(5)
C015 H015 0.9500
C017 H017 0.9500
C018 C01A 1.382(6)
C018 H018 0.9500
C019 C01B 1.391(6)
C019 H019 0.9500
C01A C01K 1.384(5)
C01A C01Q 1.519(5)
C01B H01B 0.9500
C01C C01I 1.381(6)
C01C H01C 0.9500
C01D C01E 1.504(5)
C01D H01A 0.9900
C01D H01D 0.9900
C01F C01O 1.399(6)
C01F H01F 0.9500
C01G H01E 0.9800
C01G H01G 0.9800
C01G H01H 0.9800
C01H C01M 1.373(5)
C01H H01I 0.9500
C01I C01L 1.385(6)
C01I H01J 0.9500
C01J H01K 0.9900
C01J H01L 0.9900
C01K H01M 0.9500
C01L H01N 0.9500
C01M H01O 0.9500
C01N H01P 0.9800
C01N H01Q 0.9800
C01N H01R 0.9800
C01O H01S 0.9500
C01P H01T 0.9800
C01P H01U 0.9800
C01P H01V 0.9800
C01Q H01W 0.9800
C01Q H01X 0.9800
C01Q H01Y 0.9800
C01R H01Z 0.9800
C01R H010 0.9800
C01R H011 0.9800
C01S H016 0.9800
C01S H020 0.9800
C01S H021 0.9800

loop_
_geom_hbond_atom_site_label_D
_geom_hbond_atom_site_label_H
_geom_hbond_atom_site_label_A
_geom_hbond_distance_DH
_geom_hbond_distance_HA
_geom_hbond_distance_DA
_geom_hbond_angle_DHA
_geom_hbond_site_symmetry_A
C01R H010 O006 0.98 2.43 3.395(6) 167.0 4_455

loop_
_geom_torsion_atom_site_label_1
_geom_torsion_atom_site_label_2
_geom_torsion_atom_site_label_3
_geom_torsion_atom_site_label_4
_geom_torsion
C00L C009 C00A C00R -38.2(5)
C00M C009 C00A C00R 143.1(3)
C00L C009 C00A S002 145.1(3)
C00M C009 C00A S002 -33.6(4)
C01D S002 C00A C00R 128.0(3)
C01D S002 C00A C009 -55.1(3)
C00P C008 C00B C00I -0.4(5)
C00P C008 C00B C00K -179.0(3)
O005 P001 C00D C00S -173.7(2)
C00V P001 C00D C00S 64.1(3)
C00R P001 C00D C00S -43.1(3)
O005 P001 C00D C00U 7.3(3)
C00V P001 C00D C00U -114.9(3)
C00R P001 C00D C00U 137.9(3)
O006 P003 C00E C00F 12.0(3)
C00Q P003 C00E C00F -109.4(3)
C013 P003 C00E C00F 143.3(3)
O006 P003 C00E C00Z -172.5(3)
C00Q P003 C00E C00Z 66.1(3)
C013 P003 C00E C00Z -41.1(3)
C00Z C00E C00F C012 -0.2(5)
P003 C00E C00F C012 175.4(3)
C008 C00B C00I C00W 0.6(5)
C00K C00B C00I C00W 179.1(3)
C00I C00B C00K C013 -37.7(5)
C008 C00B C00K C013 140.8(4)
C00I C00B C00K S004 145.0(3)
C008 C00B C00K S004 -36.5(4)
C01J S004 C00K C013 133.4(3)
C01J S004 C00K C00B -49.2(3)
C00M C009 C00L C017 1.4(5)
C00A C009 C00L C017 -177.4(3)
C00L C009 C00M C00J -0.6(5)
C00A C009 C00M C00J 178.1(3)
C00O C00J C00M C009 -0.9(6)
C00M C00J C00O C017 1.6(6)
C00M C00J C00O C01G -176.8(4)
C00B C008 C00P C00X 0.0(5)
C009 C00A C00R P001 169.5(2)
S002 C00A C00R P001 -13.7(4)
O005 P001 C00R C00A 70.1(3)
C00V P001 C00R C00A -166.2(3)
C00D P001 C00R C00A -58.1(3)
C00U C00D C00S C01L -0.3(5)
P001 C00D C00S C01L -179.3(3)
C00S C00D C00U C01C 0.2(5)
P001 C00D C00U C01C 179.3(3)
C00B C00I C00W C00X -0.3(5)
C00I C00W C00X C00P -0.1(5)
C00I C00W C00X C01N 178.2(4)
C008 C00P C00X C00W 0.3(5)
C008 C00P C00X C01N -178.1(4)
C01S O2 C00Y O016 2.7(9)
C01S O2 C00Y C01J -177.5(5)
C00F C00E C00Z C01B 0.1(5)
P003 C00E C00Z C01B -175.4(3)
C00E C00F C012 C019 -0.1(5)
C00B C00K C013 P003 170.5(3)
S004 C00K C013 P003 -12.2(4)
O006 P003 C013 C00K 65.2(4)
C00Q P003 C013 C00K -171.7(3)
C00E P003 C013 C00K -63.8(3)
C015 C00H C014 C018 0.1(5)
C010 C00H C014 C018 179.2(3)
C014 C00H C015 C01K 0.6(5)
C010 C00H C015 C01K -178.5(3)
C009 C00L C017 C00O -0.6(6)
C00J C00O C017 C00L -0.9(6)
C01G C00O C017 C00L 177.6(4)
C00H C014 C018 C01A -0.6(6)
C00F C012 C019 C01B 0.5(6)
C014 C018 C01A C01K 0.4(6)
C014 C018 C01A C01Q -177.5(4)
C00E C00Z C01B C019 0.3(6)
C012 C019 C01B C00Z -0.6(6)
C00D C00U C01C C01I 0.3(6)
C00A S002 C01D C01E 173.8(3)
C01R O1 C01E O00T -0.2(7)
C01R O1 C01E C01D 178.6(4)
S002 C01D C01E O00T -3.3(6)
S002 C01D C01E O1 177.8(3)
C01H C00C C01F C01O 0.7(6)
C00G C00C C01F C01O -179.5(4)
C01F C00C C01H C01M 0.3(6)
C00G C00C C01H C01M -179.5(3)
C00U C01C C01I C01L -0.7(6)
O016 C00Y C01J S004 19.1(7)
O2 C00Y C01J S004 -160.6(3)
C00K S004 C01J C00Y 175.1(3)
C00H C015 C01K C01A -0.8(6)
C018 C01A C01K C015 0.3(6)
C01Q C01A C01K C015 178.2(4)
C01C C01I C01L C00S 0.6(6)
C00D C00S C01L C01I -0.1(5)
C01O C011 C01M C01H -0.8(6)
C01P C011 C01M C01H 178.9(4)
C00C C01H C01M C011 -0.3(6)
C01M C011 C01O C01F 1.8(6)
C01P C011 C01O C01F -177.9(4)
C00C C01F C01O C011 -1.8(7)
